data_4501405
loop_
_publ_author_name
'Qian, Su-Yan'
'Zhou, Hu'
'Yuan, Ai-Hua'
'Song, You'

_publ_section_title
;
 Syntheses, Structures, and Magnetic Properties of Five Novel
 Octacyanometallate-Based Lanthanide Complexes with Helical Chains
;
_journal_issue 12
_journal_name_full 'Crystal Growth &amp; Design'
_journal_page_first 5676
_journal_paper_doi 10.1021/cg201217a
_journal_volume 11
_journal_year 2011
_chemical_formula_moiety 'C39 H51 N15 O5 Pr W, C3 H7 N O, 2(H2 O)'
_chemical_formula_sum 'C42 H62 N16 O8 Pr W'
_chemical_formula_weight 1243.84
_chemical_name_systematic
; 
 ? 
;
_space_group_IT_number 14
_symmetry_cell_setting monoclinic
_symmetry_space_group_name_Hall '-P 2ybc'
_symmetry_space_group_name_H-M 'P 1 21/c 1'
_atom_sites_solution_hydrogens geom
_atom_sites_solution_primary direct
_atom_sites_solution_secondary difmap
_audit_creation_method SHELXL-97
_cell_angle_alpha 90.00
_cell_angle_beta 126.100(3)
_cell_angle_gamma 90.00
_cell_formula_units_Z 4
_cell_length_a 17.0136(13)
_cell_length_b 19.237(3)
_cell_length_c 23.1634(15)
_cell_measurement_reflns_used 9924
_cell_measurement_temperature 291(2)
_cell_measurement_theta_max 27.42
_cell_measurement_theta_min 2.38
_cell_volume 6125.5(12)
_computing_cell_refinement SMART
_computing_data_collection 'SMART (Bruker, 2000)'
_computing_data_reduction 'SAINT (Bruker, 2000)'
_computing_molecular_graphics SHELXTL
_computing_publication_material SHELXTL
_computing_structure_refinement SHELXTL
_computing_structure_solution 'SHELXTL (Bruker, 2000)'
_diffrn_ambient_temperature 291(2)
_diffrn_measured_fraction_theta_full 0.997
_diffrn_measured_fraction_theta_max 0.997
_diffrn_measurement_device_type 'Bruker Smart Aepex CCD'
_diffrn_measurement_method 'phi and omega scans'
_diffrn_radiation_monochromator graphite
_diffrn_radiation_source 'sealed tube'
_diffrn_radiation_type MoK\a
_diffrn_radiation_wavelength 0.71073
_diffrn_reflns_av_R_equivalents 0.0436
_diffrn_reflns_av_sigmaI/netI 0.0461
_diffrn_reflns_limit_h_max 20
_diffrn_reflns_limit_h_min -20
_diffrn_reflns_limit_k_max 23
_diffrn_reflns_limit_k_min -23
_diffrn_reflns_limit_l_max 28
_diffrn_reflns_limit_l_min -28
_diffrn_reflns_number 46243
_diffrn_reflns_theta_full 26.00
_diffrn_reflns_theta_max 26.00
_diffrn_reflns_theta_min 1.52
_exptl_absorpt_coefficient_mu 2.716
_exptl_absorpt_correction_T_max 0.6126
_exptl_absorpt_correction_T_min 0.5386
_exptl_absorpt_correction_type multi-scan
_exptl_absorpt_process_details 'SADABS; Bruker, 2000'
_exptl_crystal_colour red
_exptl_crystal_density_diffrn 1.349
_exptl_crystal_density_method 'not measured'
_exptl_crystal_description block
_exptl_crystal_F_000 2492
_exptl_crystal_size_max 0.26
_exptl_crystal_size_mid 0.22
_exptl_crystal_size_min 0.20
_refine_diff_density_max 0.528
_refine_diff_density_min -0.898
_refine_diff_density_rms 0.094
_refine_ls_extinction_method none
_refine_ls_goodness_of_fit_ref 1.047
_refine_ls_hydrogen_treatment constr
_refine_ls_matrix_type full
_refine_ls_number_parameters 704
_refine_ls_number_reflns 12011
_refine_ls_number_restraints 0
_refine_ls_restrained_S_all 1.047
_refine_ls_R_factor_all 0.0546
_refine_ls_R_factor_gt 0.0423
_refine_ls_shift/su_max 0.000
_refine_ls_shift/su_mean 0.000
_refine_ls_structure_factor_coef Fsqd
_refine_ls_weighting_details 'calc w=1/[\s^2^(Fo^2^)+(0.05P)^2^+1.66P] where P=(Fo^2^+2Fc^2^)/3'
_refine_ls_weighting_scheme calc
_refine_ls_wR_factor_gt 0.0907
_refine_ls_wR_factor_ref 0.0937
_reflns_number_gt 9504
_reflns_number_total 12011
_reflns_threshold_expression >2sigma(I)
_cod_data_source_file cg201217a_si_006.cif
_cod_data_source_block yah165
_cod_depositor_comments
;
The following automatic conversions were performed:

'_symmetry_cell_setting' value 'Monoclinic' changed to 'monoclinic'
according to /home/saulius/struct/CIF-dictionaries/cif_core.dic
dictionary named 'cif_core.dic' version 2.4.1 from 2010-06-29.

Automatic conversion script
Id: cif_fix_values 1715 2011-07-08 13:25:40Z adriana 
;
_cod_original_sg_symbol_H-M P2(1)/c
_cod_database_code 4501405

loop_
_symmetry_equiv_pos_as_xyz
'x, y, z'
'-x, y+1/2, -z+1/2'
'-x, -y, -z'
'x, -y-1/2, z-1/2'

loop_
_atom_site_label
_atom_site_type_symbol
_atom_site_fract_x
_atom_site_fract_y
_atom_site_fract_z
_atom_site_U_iso_or_equiv
_atom_site_adp_type
_atom_site_occupancy
_atom_site_symmetry_multiplicity
_atom_site_calc_flag
_atom_site_refinement_flags
_atom_site_disorder_assembly
_atom_site_disorder_group
C1 C 0.8569(3) 1.0907(2) 0.6263(2) 0.0316(9) Uani 1 1 d . . .
C2 C 0.8434(4) 1.1907(2) 0.6956(2) 0.0420(11) Uani 1 1 d . . .
C3 C 0.8154(3) 1.2839(2) 0.6054(2) 0.0326(9) Uani 1 1 d . . .
C4 C 0.9920(3) 1.2736(3) 0.7282(2) 0.0412(11) Uani 1 1 d . . .
C5 C 0.9809(3) 1.2708(3) 0.6155(2) 0.0412(11) Uani 1 1 d . . .
C6 C 1.0058(3) 1.1375(2) 0.6288(2) 0.0335(9) Uani 1 1 d . . .
C7 C 0.8233(3) 1.1857(3) 0.5325(2) 0.0387(10) Uani 1 1 d . . .
C8 C 1.0188(3) 1.1445(2) 0.7448(2) 0.0398(10) Uani 1 1 d . . .
C9 C 0.6593(4) 0.9972(2) 0.6273(3) 0.0420(11) Uani 1 1 d . . .
H9 H 0.7134 1.0258 0.6548 0.050 Uiso 1 1 calc R . .
C10 C 0.5773(4) 1.0079(3) 0.6274(3) 0.0478(12) Uani 1 1 d . . .
C11 C 0.4972(3) 0.9670(2) 0.5868(3) 0.0404(11) Uani 1 1 d . . .
C12 C 0.4958(3) 0.9140(3) 0.5447(3) 0.0439(11) Uani 1 1 d . . .
C20 C 0.5792(3) 0.9040(2) 0.5460(2) 0.0384(10) Uani 1 1 d . . .
N9 N 0.6604(3) 0.9453(2) 0.5873(2) 0.0372(8) Uani 1 1 d . . .
C13 C 0.4136(4) 0.8698(3) 0.4995(3) 0.0506(13) Uani 1 1 d . . .
H13 H 0.3574 0.8759 0.4969 0.061 Uiso 1 1 calc R . .
C14 C 0.4173(4) 0.8184(3) 0.4601(3) 0.0535(14) Uani 1 1 d . . .
H14 H 0.3652 0.7878 0.4340 0.064 Uiso 1 1 calc R . .
C15 C 0.4968(4) 0.8109(3) 0.4581(3) 0.0509(13) Uani 1 1 d . . .
C16 C 0.4993(3) 0.7609(3) 0.4142(3) 0.0460(12) Uani 1 1 d . . .
C17 C 0.5782(4) 0.7622(3) 0.4124(3) 0.0552(14) Uani 1 1 d . . .
C18 C 0.6601(3) 0.8040(2) 0.4602(2) 0.0383(10) Uani 1 1 d . . .
H18 H 0.7145 0.8010 0.4600 0.046 Uiso 1 1 calc R . .
C19 C 0.5808(3) 0.8532(2) 0.5041(2) 0.0377(10) Uani 1 1 d . . .
C21 C 0.5891(4) 1.0669(3) 0.6761(4) 0.0582(15) Uani 1 1 d . . .
H21A H 0.5301 1.0934 0.6523 0.087 Uiso 1 1 calc R . .
H21B H 0.6417 1.0965 0.6870 0.087 Uiso 1 1 calc R . .
H21C H 0.6030 1.0478 0.7195 0.087 Uiso 1 1 calc R . .
C22 C 0.4098(3) 0.9783(3) 0.5901(3) 0.0506(13) Uani 1 1 d . . .
H22A H 0.3680 1.0137 0.5565 0.076 Uiso 1 1 calc R . .
H22B H 0.4331 0.9926 0.6374 0.076 Uiso 1 1 calc R . .
H22C H 0.3741 0.9357 0.5784 0.076 Uiso 1 1 calc R . .
C23 C 0.4173(4) 0.7087(4) 0.3687(3) 0.0672(17) Uani 1 1 d . . .
H23A H 0.3730 0.7267 0.3213 0.101 Uiso 1 1 calc R . .
H23B H 0.3832 0.7008 0.3896 0.101 Uiso 1 1 calc R . .
H23C H 0.4442 0.6656 0.3668 0.101 Uiso 1 1 calc R . .
C24 C 0.5866(4) 0.7180(3) 0.3616(3) 0.0490(12) Uani 1 1 d . . .
H24A H 0.5673 0.6711 0.3618 0.074 Uiso 1 1 calc R . .
H24B H 0.6528 0.7183 0.3770 0.074 Uiso 1 1 calc R . .
H24C H 0.5451 0.7367 0.3142 0.074 Uiso 1 1 calc R . .
C25 C 0.9507(4) 0.9472(3) 0.7937(3) 0.0531(13) Uani 1 1 d . . .
H25 H 1.0044 0.9205 0.8068 0.064 Uiso 1 1 calc R . .
C26 C 1.0432(5) 0.9906(3) 0.9114(4) 0.0754(19) Uani 1 1 d . . .
H26A H 1.0547 0.9476 0.9363 0.113 Uiso 1 1 calc R . .
H26B H 1.0389 1.0278 0.9370 0.113 Uiso 1 1 calc R . .
H26C H 1.0960 0.9995 0.9080 0.113 Uiso 1 1 calc R . .
C27 C 0.8725(6) 1.0314(4) 0.8244(3) 0.082(2) Uani 1 1 d . . .
H27A H 0.8810 1.0770 0.8120 0.124 Uiso 1 1 calc R . .
H27B H 0.8716 1.0345 0.8654 0.124 Uiso 1 1 calc R . .
H27C H 0.8121 1.0121 0.7850 0.124 Uiso 1 1 calc R . .
C28 C 0.8497(3) 0.9811(2) 0.4997(2) 0.0276(8) Uani 1 1 d . . .
H28 H 0.8977 1.0069 0.5390 0.033 Uiso 1 1 calc R . .
C29 C 0.7519(3) 0.9608(3) 0.3721(2) 0.0404(11) Uani 1 1 d . . .
H29A H 0.7422 0.9153 0.3837 0.061 Uiso 1 1 calc R . .
H29B H 0.7695 0.9570 0.3397 0.061 Uiso 1 1 calc R . .
H29C H 0.6929 0.9872 0.3500 0.061 Uiso 1 1 calc R . .
C30 C 0.8872(4) 1.0511(3) 0.4314(3) 0.0466(11) Uani 1 1 d . . .
H30B H 0.9445 1.0307 0.4396 0.070 Uiso 1 1 calc R . .
H30C H 0.9057 1.0864 0.4665 0.070 Uiso 1 1 calc R . .
H30A H 0.8483 1.0714 0.3845 0.070 Uiso 1 1 calc R . .
C31 C 0.9469(3) 0.7605(2) 0.5988(2) 0.0309(9) Uani 1 1 d . . .
H31 H 0.9797 0.7377 0.6425 0.037 Uiso 1 1 calc R . .
C32 C 0.9359(4) 0.7938(3) 0.4944(3) 0.0574(14) Uani 1 1 d . . .
H32A H 0.8828 0.8208 0.4863 0.086 Uiso 1 1 calc R . .
H32B H 0.9118 0.7612 0.4561 0.086 Uiso 1 1 calc R . .
H32C H 0.9823 0.8242 0.4964 0.086 Uiso 1 1 calc R . .
C33 C 1.0686(4) 0.7150(3) 0.5836(3) 0.0565(14) Uani 1 1 d . . .
H33A H 1.1184 0.7224 0.6335 0.085 Uiso 1 1 calc R . .
H33B H 1.0924 0.7286 0.5566 0.085 Uiso 1 1 calc R . .
H33C H 1.0512 0.6666 0.5753 0.085 Uiso 1 1 calc R . .
C34 C 0.7645(4) 0.7641(3) 0.6919(3) 0.0542(14) Uani 1 1 d . . .
H34 H 0.8019 0.7259 0.6974 0.065 Uiso 1 1 calc R . .
C35 C 0.6777(5) 0.8306(4) 0.7298(3) 0.0701(17) Uani 1 1 d . . .
H35A H 0.7260 0.8659 0.7564 0.105 Uiso 1 1 calc R . .
H35B H 0.6460 0.8208 0.7521 0.105 Uiso 1 1 calc R . .
H35C H 0.6305 0.8465 0.6818 0.105 Uiso 1 1 calc R . .
C36 C 0.7401(4) 0.7130(3) 0.7792(3) 0.0632(16) Uani 1 1 d . . .
H36A H 0.7221 0.6681 0.7567 0.095 Uiso 1 1 calc R . .
H36B H 0.7005 0.7240 0.7949 0.095 Uiso 1 1 calc R . .
H36C H 0.8073 0.7123 0.8196 0.095 Uiso 1 1 calc R . .
C37 C 1.0588(3) 0.9603(2) 0.7045(3) 0.0441(11) Uani 1 1 d . . .
H37 H 1.0460 1.0027 0.7168 0.053 Uiso 1 1 calc R . .
C38 C 1.2292(4) 0.9773(3) 0.8026(3) 0.0707(18) Uani 1 1 d . . .
H38A H 1.2481 1.0135 0.7846 0.106 Uiso 1 1 calc R . .
H38B H 1.2842 0.9481 0.8344 0.106 Uiso 1 1 calc R . .
H38C H 1.2063 0.9976 0.8280 0.106 Uiso 1 1 calc R . .
C39 C 1.1775(3) 0.8665(2) 0.7333(3) 0.0453(11) Uani 1 1 d . . .
H39B H 1.2393 0.8681 0.7408 0.068 Uiso 1 1 calc R . .
H39C H 1.1284 0.8511 0.6855 0.068 Uiso 1 1 calc R . .
H39A H 1.1810 0.8348 0.7668 0.068 Uiso 1 1 calc R . .
C40 C 0.5139(8) 0.5985(6) 0.6724(6) 0.064(3) Uani 0.509(5) 1 d P A 1
H40 H 0.5022 0.5988 0.7069 0.077 Uiso 0.509(5) 1 calc PR A 1
C41 C 0.5029(10) 0.6572(7) 0.5714(7) 0.088(5) Uani 0.509(5) 1 d P A 1
H41A H 0.5674 0.6434 0.5884 0.131 Uiso 0.509(5) 1 calc PR A 1
H41B H 0.4901 0.7031 0.5514 0.131 Uiso 0.509(5) 1 calc PR A 1
H41C H 0.4566 0.6253 0.5353 0.131 Uiso 0.509(5) 1 calc PR A 1
C42 C 0.4458(8) 0.7222(6) 0.6237(6) 0.067(3) Uani 0.509(5) 1 d P A 1
H42A H 0.3869 0.7135 0.6192 0.101 Uiso 0.509(5) 1 calc PR A 1
H42B H 0.4307 0.7451 0.5815 0.101 Uiso 0.509(5) 1 calc PR A 1
H42C H 0.4877 0.7514 0.6645 0.101 Uiso 0.509(5) 1 calc PR A 1
C43 C 0.7634(11) 0.6418(8) 0.5303(7) 0.073(4) Uani 0.491(5) 1 d P A 2
H43 H 0.7711 0.6863 0.5486 0.088 Uiso 0.491(5) 1 calc PR A 2
C44 C 0.6478(10) 0.6246(7) 0.5489(8) 0.088(5) Uani 0.491(5) 1 d P A 2
H44A H 0.6877 0.6471 0.5946 0.132 Uiso 0.491(5) 1 calc PR A 2
H44B H 0.6160 0.5852 0.5523 0.132 Uiso 0.491(5) 1 calc PR A 2
H44C H 0.5997 0.6567 0.5142 0.132 Uiso 0.491(5) 1 calc PR A 2
C45 C 0.6581(11) 0.5384(6) 0.4877(7) 0.076(4) Uani 0.491(5) 1 d P A 2
H45A H 0.6251 0.5153 0.5045 0.114 Uiso 0.491(5) 1 calc PR A 2
H45B H 0.7076 0.5084 0.4939 0.114 Uiso 0.491(5) 1 calc PR A 2
H45C H 0.6123 0.5494 0.4380 0.114 Uiso 0.491(5) 1 calc PR A 2
W1 W 0.915596(13) 1.198259(10) 0.646307(9) 0.03610(6) Uani 1 1 d . . .
N1 N 0.8357(3) 1.03433(18) 0.61879(18) 0.0328(8) Uani 1 1 d . . .
N2 N 0.8049(3) 1.1877(2) 0.7248(2) 0.0457(10) Uani 1 1 d . . .
N3 N 0.7614(3) 1.3328(2) 0.5838(2) 0.0444(9) Uani 1 1 d . . .
N4 N 1.0355(3) 1.31672(18) 0.77358(19) 0.0342(8) Uani 1 1 d . . .
N5 N 1.0189(3) 1.3116(2) 0.6012(2) 0.0459(10) Uani 1 1 d . . .
N6 N 1.0530(3) 1.10323(19) 0.61792(19) 0.0375(8) Uani 1 1 d . . .
N7 N 0.7769(3) 1.1767(2) 0.47326(19) 0.0413(9) Uani 1 1 d . . .
N8 N 1.0769(3) 1.1178(2) 0.7977(2) 0.0490(11) Uani 1 1 d . . .
N10 N 0.6617(3) 0.8477(2) 0.50598(19) 0.0372(8) Uani 1 1 d . . .
N11 N 0.9544(4) 0.9859(2) 0.8413(2) 0.0593(12) Uani 1 1 d . . .
N12 N 0.8293(3) 0.9958(2) 0.43687(18) 0.0343(8) Uani 1 1 d . . .
N13 N 0.9822(2) 0.7569(2) 0.56096(18) 0.0359(8) Uani 1 1 d . . .
N14 N 0.7258(3) 0.7652(3) 0.7283(3) 0.0631(14) Uani 1 1 d . . .
N15 N 1.1526(3) 0.93625(19) 0.74384(18) 0.0400(9) Uani 1 1 d . . .
N16 N 0.4944(7) 0.6571(5) 0.6329(6) 0.075(3) Uani 0.509(5) 1 d P A 1
N17 N 0.7034(8) 0.6033(6) 0.5289(6) 0.069(3) Uani 0.491(5) 1 d P A 2
O1 O 0.8759(2) 0.94529(16) 0.73069(16) 0.0411(7) Uani 1 1 d . . .
O2 O 0.8070(2) 0.93329(15) 0.50946(15) 0.0318(6) Uani 1 1 d . . .
O3 O 0.8694(2) 0.79407(15) 0.57710(15) 0.0336(6) Uani 1 1 d . . .
O4 O 0.7533(2) 0.81029(15) 0.65244(18) 0.0413(8) Uani 1 1 d . . .
O5 O 0.9910(2) 0.92792(16) 0.65343(14) 0.0357(7) Uani 1 1 d . . .
O6 O 0.5480(6) 0.5424(5) 0.6636(4) 0.070(2) Uani 0.509(5) 1 d P A 1
O7 O 0.8128(7) 0.6269(5) 0.5102(5) 0.077(3) Uani 0.491(5) 1 d P A 2
O1W O 0.6701(7) 0.9676(5) 0.8255(4) 0.058(3) Uani 0.40 1 d P . .
H8A H 0.6502 0.9254 0.8136 0.070 Uiso 0.40 1 d PR . .
H8B H 0.7154 0.9692 0.8692 0.070 Uiso 0.40 1 d PR . .
O2W O 0.8390(8) 0.8881(5) 0.9144(5) 0.069(3) Uani 0.40 1 d P . .
H9A H 0.8416 0.9178 0.9425 0.082 Uiso 0.40 1 d PR . .
H9C H 0.8867 0.8599 0.9370 0.082 Uiso 0.40 1 d PR . .
O3W O 0.6543(6) 0.1602(4) 0.3218(4) 0.047(2) Uani 0.40 1 d P . .
H10A H 0.6474 0.1215 0.3368 0.056 Uiso 0.40 1 d PR . .
H10B H 0.6038 0.1683 0.2807 0.056 Uiso 0.40 1 d PR . .
O4W O 0.7114(7) 0.1083(5) 0.8643(4) 0.056(3) Uani 0.40 1 d P . .
H11A H 0.7060 0.0653 0.8716 0.067 Uiso 0.40 1 d PR . .
H11B H 0.7661 0.1240 0.8984 0.067 Uiso 0.40 1 d PR . .
O5W O 0.6840(6) 0.2149(4) 0.7775(4) 0.048(2) Uani 0.40 1 d P . .
H12D H 0.6929 0.1811 0.8044 0.057 Uiso 0.40 1 d PR . .
H12A H 0.6781 0.2533 0.7935 0.057 Uiso 0.40 1 d PR . .
Pr1 Pr 0.828575(17) 0.895273(12) 0.618785(12) 0.03318(7) Uani 1 1 d . . .

loop_
_atom_site_aniso_label
_atom_site_aniso_U_11
_atom_site_aniso_U_22
_atom_site_aniso_U_33
_atom_site_aniso_U_23
_atom_site_aniso_U_13
_atom_site_aniso_U_12
C1 0.039(2) 0.0152(19) 0.035(2) 0.0070(15) 0.0183(18) 0.0107(16)
C2 0.048(3) 0.040(3) 0.034(2) -0.0058(19) 0.023(2) -0.009(2)
C3 0.045(2) 0.020(2) 0.0289(19) -0.0094(15) 0.0202(18) -0.0084(17)
C4 0.037(2) 0.040(3) 0.037(2) 0.001(2) 0.0163(19) 0.002(2)
C5 0.044(2) 0.042(3) 0.032(2) -0.0060(19) 0.019(2) -0.009(2)
C6 0.030(2) 0.035(2) 0.035(2) -0.0029(18) 0.0198(18) -0.0053(18)
C7 0.035(2) 0.049(3) 0.034(2) 0.0027(19) 0.022(2) -0.0047(19)
C8 0.046(3) 0.036(2) 0.034(2) -0.0031(19) 0.022(2) 0.008(2)
C9 0.054(3) 0.025(2) 0.064(3) -0.004(2) 0.044(2) -0.004(2)
C10 0.061(3) 0.028(2) 0.070(3) 0.003(2) 0.047(3) 0.007(2)
C11 0.039(2) 0.038(3) 0.055(3) 0.021(2) 0.035(2) 0.0048(19)
C12 0.037(2) 0.051(3) 0.049(3) 0.011(2) 0.029(2) 0.014(2)
C20 0.031(2) 0.035(2) 0.048(2) -0.0004(19) 0.023(2) 0.0047(18)
N9 0.040(2) 0.036(2) 0.046(2) 0.0074(17) 0.0311(18) 0.0041(16)
C13 0.039(3) 0.055(3) 0.059(3) 0.010(3) 0.030(2) 0.017(2)
C14 0.033(2) 0.059(3) 0.061(3) -0.003(3) 0.024(2) -0.007(2)
C15 0.041(3) 0.047(3) 0.057(3) -0.003(2) 0.025(2) 0.001(2)
C16 0.032(2) 0.037(3) 0.053(3) -0.006(2) 0.016(2) 0.0001(19)
C17 0.035(3) 0.064(3) 0.043(3) -0.015(2) 0.009(2) 0.007(2)
C18 0.033(2) 0.031(2) 0.048(2) -0.0006(19) 0.022(2) -0.0007(18)
C19 0.026(2) 0.041(2) 0.041(2) 0.0032(19) 0.0161(18) 0.0072(18)
C21 0.072(4) 0.026(2) 0.107(5) 0.007(3) 0.069(4) 0.019(2)
C22 0.036(2) 0.063(3) 0.051(3) 0.011(2) 0.025(2) 0.019(2)
C23 0.055(3) 0.079(4) 0.058(3) -0.018(3) 0.029(3) -0.019(3)
C24 0.041(3) 0.037(3) 0.065(3) -0.008(2) 0.029(2) -0.004(2)
C25 0.070(3) 0.038(3) 0.051(3) -0.003(2) 0.036(3) 0.011(3)
C26 0.077(4) 0.055(4) 0.087(4) -0.028(3) 0.044(4) -0.042(3)
C27 0.104(5) 0.063(4) 0.054(3) 0.000(3) 0.032(4) 0.026(4)
C28 0.0307(19) 0.029(2) 0.0296(18) 0.0028(16) 0.0214(16) 0.0099(16)
C29 0.037(2) 0.058(3) 0.0258(19) -0.0029(19) 0.0184(18) 0.001(2)
C30 0.057(3) 0.039(3) 0.048(3) 0.013(2) 0.034(2) 0.003(2)
C31 0.033(2) 0.025(2) 0.032(2) -0.0011(16) 0.0178(17) 0.0044(16)
C32 0.061(3) 0.057(3) 0.049(3) 0.024(3) 0.030(3) 0.028(3)
C33 0.046(3) 0.072(4) 0.045(3) 0.003(3) 0.023(2) 0.022(3)
C34 0.046(3) 0.042(3) 0.074(4) 0.029(3) 0.034(3) 0.010(2)
C35 0.071(4) 0.073(4) 0.059(3) 0.014(3) 0.034(3) 0.010(3)
C36 0.053(3) 0.065(4) 0.056(3) 0.022(3) 0.024(3) 0.010(3)
C37 0.045(3) 0.030(2) 0.047(3) 0.006(2) 0.022(2) 0.005(2)
C38 0.054(3) 0.056(4) 0.062(3) -0.008(3) 0.011(3) -0.003(3)
C39 0.033(2) 0.039(3) 0.060(3) 0.002(2) 0.025(2) 0.009(2)
C40 0.051(6) 0.055(7) 0.054(6) 0.013(5) 0.013(5) 0.013(5)
C41 0.072(8) 0.076(9) 0.060(7) 0.036(7) 0.008(6) -0.023(7)
C42 0.044(6) 0.069(8) 0.046(6) 0.013(5) 0.003(5) 0.003(5)
C43 0.076(9) 0.062(9) 0.066(8) 0.024(7) 0.033(7) 0.016(8)
C44 0.063(8) 0.060(8) 0.086(10) 0.020(7) 0.014(7) 0.038(7)
C45 0.089(9) 0.037(6) 0.067(8) -0.009(6) 0.027(7) 0.001(6)
W1 0.03496(10) 0.03405(11) 0.03302(10) -0.00085(7) 0.01656(8) -0.00044(7)
N1 0.044(2) 0.0266(19) 0.0348(17) -0.0015(14) 0.0271(16) 0.0052(15)
N2 0.054(2) 0.034(2) 0.048(2) -0.0044(17) 0.029(2) -0.0118(17)
N3 0.043(2) 0.046(2) 0.053(2) 0.0083(19) 0.033(2) 0.0125(19)
N4 0.048(2) 0.0253(18) 0.0327(17) 0.0023(14) 0.0259(17) -0.0017(15)
N5 0.050(2) 0.033(2) 0.044(2) -0.0021(17) 0.0219(19) -0.0055(18)
N6 0.040(2) 0.034(2) 0.0378(19) -0.0016(16) 0.0227(17) -0.0045(16)
N7 0.041(2) 0.040(2) 0.0294(19) -0.0004(16) 0.0131(17) 0.0022(17)
N8 0.046(2) 0.029(2) 0.043(2) -0.0009(17) 0.0104(19) 0.0104(17)
N10 0.0306(17) 0.045(2) 0.0353(18) -0.0011(16) 0.0187(15) 0.0022(16)
N11 0.084(3) 0.042(3) 0.049(2) 0.000(2) 0.038(2) 0.000(2)
N12 0.0363(18) 0.037(2) 0.0320(17) 0.0044(15) 0.0214(15) 0.0072(16)
N13 0.0270(17) 0.041(2) 0.0324(17) -0.0001(15) 0.0135(15) 0.0088(15)
N14 0.036(2) 0.063(3) 0.082(3) 0.031(3) 0.031(2) 0.013(2)
N15 0.0359(19) 0.031(2) 0.0308(17) 0.0007(14) 0.0072(15) 0.0098(15)
N16 0.060(6) 0.056(6) 0.088(7) 0.052(6) 0.031(6) 0.024(5)
N17 0.063(6) 0.075(8) 0.057(6) -0.025(5) 0.029(5) -0.012(6)
O1 0.057(2) 0.0287(16) 0.0378(16) 0.0050(13) 0.0283(15) 0.0048(14)
O2 0.0376(15) 0.0304(15) 0.0340(14) -0.0043(12) 0.0247(13) 0.0015(12)
O3 0.0322(14) 0.0290(15) 0.0397(15) -0.0001(12) 0.0212(13) 0.0001(12)
O4 0.0366(16) 0.0288(16) 0.0579(19) 0.0100(14) 0.0275(15) 0.0056(13)
O5 0.0332(15) 0.0404(17) 0.0246(13) 0.0032(12) 0.0122(12) 0.0063(13)
O6 0.050(4) 0.070(6) 0.061(5) 0.020(4) 0.017(4) 0.010(4)
O7 0.078(6) 0.069(6) 0.054(5) 0.022(4) 0.022(5) 0.007(5)
O1W 0.067(6) 0.041(5) 0.039(4) -0.010(4) 0.016(4) 0.008(4)
O2W 0.084(7) 0.039(5) 0.055(5) 0.001(4) 0.026(5) 0.010(5)
O3W 0.062(5) 0.045(5) 0.026(4) -0.008(3) 0.021(4) -0.024(4)
O4W 0.061(5) 0.052(5) 0.024(4) 0.006(3) 0.009(4) 0.028(4)
O5W 0.051(5) 0.038(5) 0.041(4) -0.026(4) 0.019(4) -0.010(4)
Pr1 0.03637(13) 0.03086(13) 0.03340(12) 0.00236(9) 0.02116(10) 0.00251(9)

loop_
_atom_type_symbol
_atom_type_description
_atom_type_scat_dispersion_real
_atom_type_scat_dispersion_imag
_atom_type_scat_source
C C 0.0033 0.0016 'International Tables Vol C Tables 4.2.6.8 and 6.1.1.4'
H H 0.0000 0.0000 'International Tables Vol C Tables 4.2.6.8 and 6.1.1.4'
W W -0.8490 6.8722 'International Tables Vol C Tables 4.2.6.8 and 6.1.1.4'
N N 0.0061 0.0033 'International Tables Vol C Tables 4.2.6.8 and 6.1.1.4'
O O 0.0106 0.0060 'International Tables Vol C Tables 4.2.6.8 and 6.1.1.4'
Pr Pr -0.2180 2.8214 'International Tables Vol C Tables 4.2.6.8 and 6.1.1.4'

loop_
_geom_angle_atom_site_label_1
_geom_angle_atom_site_label_2
_geom_angle_atom_site_label_3
_geom_angle
_geom_angle_site_symmetry_1
_geom_angle_site_symmetry_3
N1 C1 W1 173.6(4) . .
N2 C2 W1 178.1(4) . .
N3 C3 W1 178.3(4) . .
N4 C4 W1 178.7(4) . .
N5 C5 W1 177.4(4) . .
N6 C6 W1 178.2(4) . .
N7 C7 W1 177.2(4) . .
N8 C8 W1 177.0(5) . .
N9 C9 C10 121.1(4) . .
N9 C9 H9 119.5 . .
C10 C9 H9 119.5 . .
C11 C10 C9 120.2(5) . .
C11 C10 C21 125.6(5) . .
C9 C10 C21 114.2(5) . .
C10 C11 C12 120.1(4) . .
C10 C11 C22 119.0(5) . .
C12 C11 C22 120.9(4) . .
C11 C12 C20 118.6(5) . .
C11 C12 C13 123.3(4) . .
C20 C12 C13 118.1(5) . .
N9 C20 C19 117.9(4) . .
N9 C20 C12 121.3(4) . .
C19 C20 C12 120.8(4) . .
C9 N9 C20 118.8(4) . .
C9 N9 Pr1 121.1(3) . .
C20 N9 Pr1 117.1(3) . .
C14 C13 C12 120.4(5) . .
C14 C13 H13 119.8 . .
C12 C13 H13 119.8 . .
C13 C14 C15 121.6(5) . .
C13 C14 H14 119.2 . .
C15 C14 H14 119.2 . .
C14 C15 C16 122.4(5) . .
C14 C15 C19 118.8(5) . .
C16 C15 C19 118.8(5) . .
C17 C16 C15 117.0(5) . .
C17 C16 C23 120.3(5) . .
C15 C16 C23 122.7(5) . .
C16 C17 C18 121.2(5) . .
C16 C17 C24 123.6(5) . .
C18 C17 C24 115.1(5) . .
N10 C18 C17 121.9(4) . .
N10 C18 H18 119.1 . .
C17 C18 H18 119.1 . .
N10 C19 C20 118.0(4) . .
N10 C19 C15 121.9(4) . .
C20 C19 C15 120.0(4) . .
C10 C21 H21A 109.5 . .
C10 C21 H21B 109.5 . .
H21A C21 H21B 109.5 . .
C10 C21 H21C 109.5 . .
H21A C21 H21C 109.5 . .
H21B C21 H21C 109.5 . .
C11 C22 H22A 109.5 . .
C11 C22 H22B 109.5 . .
H22A C22 H22B 109.5 . .
C11 C22 H22C 109.5 . .
H22A C22 H22C 109.5 . .
H22B C22 H22C 109.5 . .
C16 C23 H23A 109.5 . .
C16 C23 H23B 109.5 . .
H23A C23 H23B 109.5 . .
C16 C23 H23C 109.5 . .
H23A C23 H23C 109.5 . .
H23B C23 H23C 109.5 . .
C17 C24 H24A 109.5 . .
C17 C24 H24B 109.5 . .
H24A C24 H24B 109.5 . .
C17 C24 H24C 109.5 . .
H24A C24 H24C 109.5 . .
H24B C24 H24C 109.5 . .
O1 C25 N11 120.9(5) . .
O1 C25 H25 119.5 . .
N11 C25 H25 119.5 . .
N11 C26 H26A 109.5 . .
N11 C26 H26B 109.5 . .
H26A C26 H26B 109.5 . .
N11 C26 H26C 109.5 . .
H26A C26 H26C 109.5 . .
H26B C26 H26C 109.5 . .
N11 C27 H27A 109.5 . .
N11 C27 H27B 109.5 . .
H27A C27 H27B 109.5 . .
N11 C27 H27C 109.5 . .
H27A C27 H27C 109.5 . .
H27B C27 H27C 109.5 . .
O2 C28 N12 123.1(4) . .
O2 C28 H28 118.5 . .
N12 C28 H28 118.5 . .
N12 C29 H29A 109.5 . .
N12 C29 H29B 109.5 . .
H29A C29 H29B 109.5 . .
N12 C29 H29C 109.5 . .
H29A C29 H29C 109.5 . .
H29B C29 H29C 109.5 . .
N12 C30 H30B 109.5 . .
N12 C30 H30C 109.5 . .
H30B C30 H30C 109.5 . .
N12 C30 H30A 109.5 . .
H30B C30 H30A 109.5 . .
H30C C30 H30A 109.5 . .
O3 C31 N13 122.2(4) . .
O3 C31 H31 118.9 . .
N13 C31 H31 118.9 . .
N13 C32 H32A 109.5 . .
N13 C32 H32B 109.5 . .
H32A C32 H32B 109.5 . .
N13 C32 H32C 109.5 . .
H32A C32 H32C 109.5 . .
H32B C32 H32C 109.5 . .
N13 C33 H33A 109.5 . .
N13 C33 H33B 109.5 . .
H33A C33 H33B 109.5 . .
N13 C33 H33C 109.5 . .
H33A C33 H33C 109.5 . .
H33B C33 H33C 109.5 . .
O4 C34 N14 123.2(5) . .
O4 C34 H34 118.4 . .
N14 C34 H34 118.4 . .
N14 C35 H35A 109.5 . .
N14 C35 H35B 109.5 . .
H35A C35 H35B 109.5 . .
N14 C35 H35C 109.5 . .
H35A C35 H35C 109.5 . .
H35B C35 H35C 109.5 . .
N14 C36 H36A 109.5 . .
N14 C36 H36B 109.5 . .
H36A C36 H36B 109.5 . .
N14 C36 H36C 109.5 . .
H36A C36 H36C 109.5 . .
H36B C36 H36C 109.5 . .
O5 C37 N15 122.2(4) . .
O5 C37 H37 118.9 . .
N15 C37 H37 118.9 . .
N15 C38 H38A 109.5 . .
N15 C38 H38B 109.5 . .
H38A C38 H38B 109.5 . .
N15 C38 H38C 109.5 . .
H38A C38 H38C 109.5 . .
H38B C38 H38C 109.5 . .
N15 C39 H39B 109.5 . .
N15 C39 H39C 109.5 . .
H39B C39 H39C 109.5 . .
N15 C39 H39A 109.5 . .
H39B C39 H39A 109.5 . .
H39C C39 H39A 109.5 . .
O6 C40 N16 122.6(13) . .
O6 C40 H40 118.7 . .
N16 C40 H40 118.7 . .
O7 C43 N17 126.4(16) . .
O7 C43 H43 116.8 . .
N17 C43 H43 116.8 . .
N17 C44 H44A 109.5 . .
N17 C44 H44B 109.5 . .
H44A C44 H44B 109.5 . .
N17 C44 H44C 109.5 . .
H44A C44 H44C 109.5 . .
H44B C44 H44C 109.5 . .
N17 C45 H45A 109.5 . .
N17 C45 H45B 109.5 . .
H45A C45 H45B 109.5 . .
N17 C45 H45C 109.5 . .
H45A C45 H45C 109.5 . .
H45B C45 H45C 109.5 . .
C4 W1 C2 78.98(18) . .
C4 W1 C7 142.85(18) . .
C2 W1 C7 114.73(18) . .
C4 W1 C3 77.26(16) . .
C2 W1 C3 74.28(18) . .
C7 W1 C3 74.20(16) . .
C4 W1 C6 114.29(17) . .
C2 W1 C6 140.32(18) . .
C7 W1 C6 78.10(17) . .
C3 W1 C6 143.43(16) . .
C4 W1 C5 71.87(18) . .
C2 W1 C5 143.18(18) . .
C7 W1 C5 79.16(17) . .
C3 W1 C5 77.71(18) . .
C6 W1 C5 74.00(18) . .
C4 W1 C8 72.10(17) . .
C2 W1 C8 76.46(18) . .
C7 W1 C8 142.93(17) . .
C3 W1 C8 140.88(16) . .
C6 W1 C8 73.20(17) . .
C5 W1 C8 113.88(19) . .
C4 W1 C1 141.84(17) . .
C2 W1 C1 73.52(17) . .
C7 W1 C1 74.10(16) . .
C3 W1 C1 118.63(15) . .
C6 W1 C1 74.80(16) . .
C5 W1 C1 142.27(17) . .
C8 W1 C1 76.07(16) . .
C1 N1 Pr1 167.0(3) . .
C4 N4 Pr1 165.4(4) . 2_756
C18 N10 C19 118.4(4) . .
C18 N10 Pr1 120.6(3) . .
C19 N10 Pr1 118.9(3) . .
C25 N11 C26 119.3(6) . .
C25 N11 C27 122.9(5) . .
C26 N11 C27 117.5(5) . .
C28 N12 C29 122.2(4) . .
C28 N12 C30 119.1(4) . .
C29 N12 C30 118.6(4) . .
C31 N13 C32 120.6(4) . .
C31 N13 C33 122.6(4) . .
C32 N13 C33 116.8(4) . .
C34 N14 C36 126.0(5) . .
C34 N14 C35 120.0(5) . .
C36 N14 C35 113.0(5) . .
C37 N15 C38 119.5(4) . .
C37 N15 C39 122.3(4) . .
C38 N15 C39 117.9(4) . .
C40 N16 C42 135.0(13) . .
C40 N16 C41 120.8(12) . .
C42 N16 C41 102.9(9) . .
C43 N17 C44 123.0(14) . .
C43 N17 C45 128.6(14) . .
C44 N17 C45 106.0(12) . .
C25 O1 Pr1 137.0(3) . .
C28 O2 Pr1 130.3(2) . .
C31 O3 Pr1 135.6(3) . .
C34 O4 Pr1 147.8(3) . .
C37 O5 Pr1 132.8(3) . .
H8A O1W H8B 109.2 . .
H9A O2W H9C 110.9 . .
H10A O3W H10B 109.1 . .
H11A O4W H11B 110.2 . .
H12D O5W H12A 111.0 . .
O1 Pr1 O2 138.04(10) . .
O1 Pr1 O3 138.37(10) . .
O2 Pr1 O3 74.58(9) . .
O1 Pr1 O5 87.05(11) . .
O2 Pr1 O5 73.52(9) . .
O3 Pr1 O5 78.87(10) . .
O1 Pr1 O4 80.31(11) . .
O2 Pr1 O4 137.32(11) . .
O3 Pr1 O4 85.32(11) . .
O5 Pr1 O4 139.24(10) . .
O1 Pr1 N10 133.12(12) . .
O2 Pr1 N10 70.21(11) . .
O3 Pr1 N10 73.95(11) . .
O5 Pr1 N10 139.13(11) . .
O4 Pr1 N10 68.16(12) . .
O1 Pr1 N4 70.37(10) . 2_746
O2 Pr1 N4 131.18(11) . 2_746
O3 Pr1 N4 68.00(10) . 2_746
O5 Pr1 N4 69.51(11) . 2_746
O4 Pr1 N4 69.74(11) . 2_746
N10 Pr1 N4 124.41(12) . 2_746
O1 Pr1 N1 67.39(10) . .
O2 Pr1 N1 71.38(10) . .
O3 Pr1 N1 140.47(10) . .
O5 Pr1 N1 72.74(11) . .
O4 Pr1 N1 133.86(11) . .
N10 Pr1 N1 111.60(12) . .
N4 Pr1 N1 123.65(11) 2_746 .
O1 Pr1 N9 77.07(11) . .
O2 Pr1 N9 97.23(10) . .
O3 Pr1 N9 133.09(11) . .
O5 Pr1 N9 144.13(11) . .
O4 Pr1 N9 69.77(11) . .
N10 Pr1 N9 60.17(12) . .
N4 Pr1 N9 131.23(11) 2_746 .
N1 Pr1 N9 71.48(11) . .

loop_
_geom_bond_atom_site_label_1
_geom_bond_atom_site_label_2
_geom_bond_distance
_geom_bond_site_symmetry_2
C1 N1 1.123(5) .
C1 W1 2.225(4) .
C2 N2 1.188(7) .
C2 W1 2.118(5) .
C3 N3 1.200(6) .
C3 W1 2.148(4) .
C4 N4 1.193(6) .
C4 W1 2.117(5) .
C5 N5 1.180(6) .
C5 W1 2.152(5) .
C6 N6 1.175(6) .
C6 W1 2.150(5) .
C7 N7 1.122(6) .
C7 W1 2.144(4) .
C8 N8 1.146(6) .
C8 W1 2.154(4) .
C9 N9 1.371(6) .
C9 C10 1.411(7) .
C9 H9 0.9300 .
C10 C11 1.361(7) .
C10 C21 1.526(7) .
C11 C12 1.403(7) .
C11 C22 1.549(7) .
C12 C20 1.415(6) .
C12 C13 1.432(7) .
C20 N9 1.377(6) .
C20 C19 1.388(7) .
N9 Pr1 2.680(4) .
C13 C14 1.372(8) .
C13 H13 0.9300 .
C14 C15 1.388(8) .
C14 H14 0.9300 .
C15 C16 1.418(7) .
C15 C19 1.430(7) .
C16 C17 1.369(8) .
C16 C23 1.528(7) .
C17 C18 1.412(7) .
C17 C24 1.525(7) .
C18 N10 1.341(6) .
C18 H18 0.9300 .
C19 N10 1.357(6) .
C21 H21A 0.9600 .
C21 H21B 0.9600 .
C21 H21C 0.9600 .
C22 H22A 0.9600 .
C22 H22B 0.9600 .
C22 H22C 0.9600 .
C23 H23A 0.9600 .
C23 H23B 0.9600 .
C23 H23C 0.9600 .
C24 H24A 0.9600 .
C24 H24B 0.9600 .
C24 H24C 0.9600 .
C25 O1 1.250(6) .
C25 N11 1.301(7) .
C25 H25 0.9300 .
C26 N11 1.427(8) .
C26 H26A 0.9600 .
C26 H26B 0.9600 .
C26 H26C 0.9600 .
C27 N11 1.489(8) .
C27 H27A 0.9600 .
C27 H27B 0.9600 .
C27 H27C 0.9600 .
C28 O2 1.272(5) .
C28 N12 1.313(5) .
C28 H28 0.9300 .
C29 N12 1.452(5) .
C29 H29A 0.9600 .
C29 H29B 0.9600 .
C29 H29C 0.9600 .
C30 N12 1.505(6) .
C30 H30B 0.9600 .
C30 H30C 0.9600 .
C30 H30A 0.9600 .
C31 O3 1.277(5) .
C31 N13 1.323(6) .
C31 H31 0.9300 .
C32 N13 1.439(6) .
C32 H32A 0.9600 .
C32 H32B 0.9600 .
C32 H32C 0.9600 .
C33 N13 1.477(6) .
C33 H33A 0.9600 .
C33 H33B 0.9600 .
C33 H33C 0.9600 .
C34 O4 1.207(6) .
C34 N14 1.341(8) .
C34 H34 0.9300 .
C35 N14 1.512(8) .
C35 H35A 0.9600 .
C35 H35B 0.9600 .
C35 H35C 0.9600 .
C36 N14 1.456(7) .
C36 H36A 0.9600 .
C36 H36B 0.9600 .
C36 H36C 0.9600 .
C37 O5 1.229(5) .
C37 N15 1.371(6) .
C37 H37 0.9300 .
C38 N15 1.444(6) .
C38 H38A 0.9600 .
C38 H38B 0.9600 .
C38 H38C 0.9600 .
C39 N15 1.470(6) .
C39 H39B 0.9600 .
C39 H39C 0.9600 .
C39 H39A 0.9600 .
C40 O6 1.298(15) .
C40 N16 1.363(14) .
C40 H40 0.9300 .
C41 N16 1.515(19) .
C41 H41A 0.9600 .
C41 H41B 0.9600 .
C41 H41C 0.9600 .
C42 N16 1.445(16) .
C42 H42A 0.9600 .
C42 H42B 0.9600 .
C42 H42C 0.9600 .
C43 O7 1.211(17) .
C43 N17 1.246(18) .
C43 H43 0.9300 .
C44 N17 1.340(19) .
C44 H44A 0.9600 .
C44 H44B 0.9600 .
C44 H44C 0.9600 .
C45 N17 1.482(15) .
C45 H45A 0.9600 .
C45 H45B 0.9600 .
C45 H45C 0.9600 .
N1 Pr1 2.678(4) .
N4 Pr1 2.656(4) 2_756
N10 Pr1 2.642(4) .
O1 Pr1 2.415(3) .
O2 Pr1 2.447(3) .
O3 Pr1 2.448(3) .
O4 Pr1 2.470(3) .
O5 Pr1 2.462(3) .
O1W H8A 0.8607 .
O1W H8B 0.8367 .
O2W H9A 0.8484 .
O2W H9C 0.8533 .
O3W H10A 0.8573 .
O3W H10B 0.8397 .
O4W H11A 0.8614 .
O4W H11B 0.8455 .
O5W H12D 0.8514 .
O5W H12A 0.8570 .
Pr1 N4 2.656(4) 2_746

loop_
_geom_torsion_atom_site_label_1
_geom_torsion_atom_site_label_2
_geom_torsion_atom_site_label_3
_geom_torsion_atom_site_label_4
_geom_torsion
_geom_torsion_site_symmetry_4
N9 C9 C10 C11 -0.7(8) .
N9 C9 C10 C21 178.8(4) .
C9 C10 C11 C12 0.0(7) .
C21 C10 C11 C12 -179.5(5) .
C9 C10 C11 C22 177.8(4) .
C21 C10 C11 C22 -1.7(7) .
C10 C11 C12 C20 0.5(7) .
C22 C11 C12 C20 -177.3(4) .
C10 C11 C12 C13 -178.8(5) .
C22 C11 C12 C13 3.5(7) .
C11 C12 C20 N9 -0.2(7) .
C13 C12 C20 N9 179.1(4) .
C11 C12 C20 C19 -178.7(4) .
C13 C12 C20 C19 0.6(7) .
C10 C9 N9 C20 1.0(7) .
C10 C9 N9 Pr1 -158.7(4) .
C19 C20 N9 C9 178.0(4) .
C12 C20 N9 C9 -0.5(7) .
C19 C20 N9 Pr1 -21.5(5) .
C12 C20 N9 Pr1 159.9(3) .
C11 C12 C13 C14 -179.4(5) .
C20 C12 C13 C14 1.4(8) .
C12 C13 C14 C15 -5.0(8) .
C13 C14 C15 C16 -175.9(5) .
C13 C14 C15 C19 6.6(8) .
C14 C15 C16 C17 174.8(5) .
C19 C15 C16 C17 -7.7(8) .
C14 C15 C16 C23 -3.6(9) .
C19 C15 C16 C23 174.0(5) .
C15 C16 C17 C18 9.5(8) .
C23 C16 C17 C18 -172.1(5) .
C15 C16 C17 C24 -172.7(5) .
C23 C16 C17 C24 5.7(9) .
C16 C17 C18 N10 -4.8(8) .
C24 C17 C18 N10 177.2(4) .
N9 C20 C19 N10 -0.7(6) .
C12 C20 C19 N10 177.9(4) .
N9 C20 C19 C15 -177.5(4) .
C12 C20 C19 C15 1.0(7) .
C14 C15 C19 N10 178.8(5) .
C16 C15 C19 N10 1.2(7) .
C14 C15 C19 C20 -4.5(8) .
C16 C15 C19 C20 177.9(5) .
C17 C18 N10 C19 -2.2(7) .
C17 C18 N10 Pr1 161.3(4) .
C20 C19 N10 C18 -173.0(4) .
C15 C19 N10 C18 3.8(7) .
C20 C19 N10 Pr1 23.3(5) .
C15 C19 N10 Pr1 -159.9(4) .
O1 C25 N11 C26 -175.6(5) .
O1 C25 N11 C27 -1.5(9) .
O2 C28 N12 C29 3.4(6) .
O2 C28 N12 C30 -177.2(4) .
O3 C31 N13 C32 2.7(7) .
O3 C31 N13 C33 -176.5(4) .
O4 C34 N14 C36 -177.0(6) .
O4 C34 N14 C35 -9.2(9) .
O5 C37 N15 C38 179.2(5) .
O5 C37 N15 C39 -7.2(8) .
O6 C40 N16 C42 170.3(12) .
O6 C40 N16 C41 5.9(17) .
O7 C43 N17 C44 -176.6(13) .
O7 C43 N17 C45 -17(2) .
N11 C25 O1 Pr1 173.0(4) .
N12 C28 O2 Pr1 -179.5(3) .
N13 C31 O3 Pr1 -116.7(4) .
N14 C34 O4 Pr1 126.1(6) .
N15 C37 O5 Pr1 131.6(4) .
C25 O1 Pr1 O2 -100.7(5) .
C25 O1 Pr1 O3 30.0(6) .
C25 O1 Pr1 O5 -39.6(5) .
C25 O1 Pr1 O4 101.5(5) .
C25 O1 Pr1 N10 148.9(5) .
C25 O1 Pr1 N4 29.7(5) 2_746
C25 O1 Pr1 N1 -112.1(5) .
C25 O1 Pr1 N9 172.8(5) .
C28 O2 Pr1 O1 29.9(4) .
C28 O2 Pr1 O3 -118.6(3) .
C28 O2 Pr1 O5 -36.0(3) .
C28 O2 Pr1 O4 176.4(3) .
C28 O2 Pr1 N10 163.2(3) .
C28 O2 Pr1 N4 -77.9(3) 2_746
C28 O2 Pr1 N1 40.9(3) .
C28 O2 Pr1 N9 108.6(3) .
C31 O3 Pr1 O1 -37.6(4) .
C31 O3 Pr1 O2 110.7(4) .
C31 O3 Pr1 O5 34.9(4) .
C31 O3 Pr1 O4 -107.3(4) .
C31 O3 Pr1 N10 -175.9(4) .
C31 O3 Pr1 N4 -37.3(4) 2_746
C31 O3 Pr1 N1 79.4(4) .
C31 O3 Pr1 N9 -163.8(4) .
C37 O5 Pr1 O1 -4.6(4) .
C37 O5 Pr1 O2 137.7(4) .
C37 O5 Pr1 O3 -145.2(4) .
C37 O5 Pr1 O4 -76.1(4) .
C37 O5 Pr1 N10 165.9(4) .
C37 O5 Pr1 N4 -74.7(4) 2_746
C37 O5 Pr1 N1 62.6(4) .
C37 O5 Pr1 N9 58.4(4) .
C34 O4 Pr1 O1 -69.8(7) .
C34 O4 Pr1 O2 132.2(7) .
C34 O4 Pr1 O3 71.0(7) .
C34 O4 Pr1 O5 4.1(8) .
C34 O4 Pr1 N10 145.6(8) .
C34 O4 Pr1 N4 2.7(7) 2_746
C34 O4 Pr1 N1 -114.9(7) .
C34 O4 Pr1 N9 -149.5(8) .
C18 N10 Pr1 O1 -159.7(3) .
C19 N10 Pr1 O1 3.7(4) .
C18 N10 Pr1 O2 62.1(3) .
C19 N10 Pr1 O2 -134.5(4) .
C18 N10 Pr1 O3 -16.9(3) .
C19 N10 Pr1 O3 146.5(4) .
C18 N10 Pr1 O5 33.3(4) .
C19 N10 Pr1 O5 -163.3(3) .
C18 N10 Pr1 O4 -108.3(4) .
C19 N10 Pr1 O4 55.1(3) .
C18 N10 Pr1 N4 -64.9(4) 2_746
C19 N10 Pr1 N4 98.5(3) 2_746
C18 N10 Pr1 N1 121.6(3) .
C19 N10 Pr1 N1 -75.0(3) .
C18 N10 Pr1 N9 173.2(4) .
C19 N10 Pr1 N9 -23.4(3) .
C1 N1 Pr1 O1 76.0(15) .
C1 N1 Pr1 O2 -96.0(15) .
C1 N1 Pr1 O3 -64.1(15) .
C1 N1 Pr1 O5 -18.0(15) .
C1 N1 Pr1 O4 125.2(15) .
C1 N1 Pr1 N10 -154.8(15) .
C1 N1 Pr1 N4 31.6(15) 2_746
C1 N1 Pr1 N9 159.4(15) .
C9 N9 Pr1 O1 22.4(3) .
C20 N9 Pr1 O1 -137.6(3) .
C9 N9 Pr1 O2 -115.4(3) .
C20 N9 Pr1 O2 84.7(3) .
C9 N9 Pr1 O3 169.0(3) .
C20 N9 Pr1 O3 9.0(4) .
C9 N9 Pr1 O5 -43.6(4) .
C20 N9 Pr1 O5 156.4(3) .
C9 N9 Pr1 O4 106.7(3) .
C20 N9 Pr1 O4 -53.3(3) .
C9 N9 Pr1 N10 -177.6(4) .
C20 N9 Pr1 N10 22.5(3) .
C9 N9 Pr1 N4 71.1(4) 2_746
C20 N9 Pr1 N4 -88.9(3) 2_746
C9 N9 Pr1 N1 -47.8(3) .
C20 N9 Pr1 N1 152.2(3) .
